data_7707607
loop_
_publ_author_name
'Mullens, Bryce G.'
'Avdeev, Maxim'
'Brand, Helen E. A.'
'Mondal, S.'
'Vaitheeswaran, G.'
'Kennedy, Brendan J.'

_publ_section_title
;
 Insights into the structural variations in
 SmNb<sub>1-<i>x</i></sub>Ta<sub><i>x</i></sub>O<sub>4</sub> and
 HoNb<sub>1-<i>x</i></sub>Ta<sub><i>x</i></sub>O<sub>4</sub> combined
 experimental and computational studies.
;
_journal_issue 26
_journal_name_full 'Dalton transactions (Cambridge, England : 2003)'
_journal_page_first 9103
_journal_page_last 9117
_journal_paper_doi 10.1039/d1dt01051d
_journal_volume 50
_journal_year 2021
_chemical_formula_sum 'Ho Nb O4'
_chemical_formula_weight 321.83
_space_group_IT_number 15
_space_group_name_Hall '-I 2ya'
_space_group_name_H-M_alt 'I 1 2/a 1'
_symmetry_cell_setting monoclinic
_symmetry_space_group_name_H-M 'I 1 2/a 1'
_audit_creation_date 2021-05-20T14:24
_audit_creation_method 'from EXP file using GSAS2CIF'
_audit_update_record ' 2021-05-20T14:24  Initial CIF as created by GSAS2CIF'
_cell_angle_alpha 90.0
_cell_angle_beta 94.5622(13)
_cell_angle_gamma 90.0
_cell_formula_units_Z 4
_cell_length_a 5.30221(8)
_cell_length_b 10.95710(20)
_cell_length_c 5.07411(9)
_cell_volume 293.856(9)
_computing_structure_refinement GSAS
_diffrn_radiation_probe neutron
_diffrn_radiation_wavelength 1.622
_exptl_absorpt_correction_T_max 1.00000
_exptl_absorpt_correction_T_min 1.00000
_exptl_absorpt_process_details
;   GSAS Absorption/surface roughness correction: function number 0
 No correction is applied.
;
_pd_block_id 2021-05-20T14:24|HONBO4_X0P0|BJK|Echidna
_pd_calc_method 'Rietveld Refinement'
_pd_instr_location ' ?'
_pd_meas_number_of_points 3052
_pd_phase_name 'from C:/Experiments/2015/AS_June2015/LnNbO4/gsas/HONBO4.EXP'
_pd_proc_info_datetime 2021-05-20T14:24:07
_pd_proc_info_excluded_regions ' ?'
_pd_proc_ls_background_function
;   GSAS Background function number 1 with  8 terms.
 Shifted Chebyshev function of 1st kind
      1:    902.355     2:   -450.323     3:    139.953     4:    18.8737    
      5:   -32.1625     6:    5.68731     7:  -0.425767     8:   -4.77270    
;
_pd_proc_ls_peak_cutoff 0.00100
_pd_proc_ls_profile_function
;
 CW Profile function number 4 with  21 terms
 Pseudovoigt profile coefficients as parameterized in
 P. Thompson, D.E. Cox & J.B. Hastings (1987). J. Appl. Cryst.,20,79-83.
 Asymmetry correction of L.W. Finger, D.E. Cox & A. P. Jephcoat (1994).
 J. Appl. Cryst.,27,892-900.
 Microstrain broadening by P.W. Stephens,  (1999). J. Appl. Cryst.,32,281-289.
 #1(GU)   =  153.847 #2(GV)   = -621.453 #3(GW)   =  809.343
 #4(GP)   =    0.000 #5(LX)   =   11.262 #6(ptec) =     0.00
 #7(trns) =     0.00 #8(shft) =   0.0000 #9(sfec) =     0.00
 #10(S/L) =   0.0800 #11(H/L) =   0.0800 #12(eta) =   0.0000
 #13(S400 ) =  0.0E+00 #14(S040 ) =  0.0E+00 #15(S004 ) =  0.0E+00
 #16(S220 ) =  0.0E+00 #17(S202 ) =  0.0E+00 #18(S022 ) =  0.0E+00
 #19(S301 ) =  0.0E+00 #20(S103 ) =  0.0E+00 #21(S121 ) =  0.0E+00
 Peak tails are ignored  where the intensity is below 0.0010 times the peak
   Aniso. broadening axis   0.0   0.0   1.0
;
_pd_proc_ls_prof_R_factor 0.0303
_pd_proc_ls_prof_wR_expected 0.0293
_pd_proc_ls_prof_wR_factor 0.0386
_pd_proc_number_of_points 3052
_pd_spec_mounting ' ?'
_refine_ls_goodness_of_fit_all 1.33
_refine_ls_matrix_type full
_refine_ls_number_parameters 30
_refine_ls_number_restraints 0
_refine_ls_R_Fsqd_factor 0.03012
_refine_ls_shift/su_max 0.03
_refine_ls_shift/su_mean 0.01
_reflns_d_resolution_high 0.825
_reflns_d_resolution_low 5.479
_reflns_limit_h_max 6
_reflns_limit_h_min 0
_reflns_limit_k_max 13
_reflns_limit_k_min 0
_reflns_limit_l_max 6
_reflns_limit_l_min -6
_reflns_number_total 277
_cod_data_source_file d1dt01051d1.cif
_cod_data_source_block HONBO4_X0P0_publ
_cod_depositor_comments
;
The following automatic conversions were performed:

data item '_geom_angle_publ_flag' value 'N' was changed to 'n' in
accordance with the
/home/data/users/saulius/crontab/automatic-downloads/rss-feeds/RSC/lib/dictionaries/cif_core.dic
dictionary named 'cif_core.dic' version 2.4.2 last updated on
2011-04-26 (40 times).

data item '_geom_bond_publ_flag' value 'N' was changed to 'n' in
accordance with the
/home/data/users/saulius/crontab/automatic-downloads/rss-feeds/RSC/lib/dictionaries/cif_core.dic
dictionary named 'cif_core.dic' version 2.4.2 last updated on
2011-04-26 (29 times).

Automatic conversion script
Id: cif_fix_values 7556 2019-12-06 15:28:31Z antanas 

 Adding full bibliography for 7707607--7707609.cif.
;
_cod_original_cell_volume 293.856(10)
_cod_database_code 7707607
_gsas_exptl_extinct_corr_t_min 1.00000
_gsas_exptl_extinct_corr_t_max 1.00000

loop_
_symmetry_equiv_pos_site_id
_symmetry_equiv_pos_as_xyz
1 +x,+y,+z
2 -x+1/2,+y,-z
-1 -x,-y,-z
-2 +x+1/2,-y,+z
101 +x+1/2,+y+1/2,+z+1/2
102 -x,+y+1/2,-z+1/2
-101 -x+1/2,-y+1/2,-z+1/2
-102 +x,-y+1/2,+z+1/2

loop_
_atom_site_type_symbol
_atom_site_label
_atom_site_fract_x
_atom_site_fract_y
_atom_site_fract_z
_atom_site_occupancy
_atom_site_thermal_displace_type
_atom_site_U_iso_or_equiv
_atom_site_symmetry_multiplicity
Ho Ho1 0.25 0.12099(12) 0.0 1.0 Uiso 0.00042(24) 4
Nb Nb1 0.25 0.64372(13) 0.0 1.0 Uiso 0.00314(35) 4
O- O1 0.00398(26) 0.71807(11) 0.20964(25) 1.0 Uiso 0.00532(25) 8
O- O2 0.90787(26) 0.46015(12) 0.24747(25) 1.0 Uiso 0.00623(26) 8

loop_
_atom_type_symbol
_atom_type_number_in_cell
_atom_type_scat_length_neutron
_atom_type_scat_source
Ho+3 4.0 0.8010 International_Tables_Vol_C
Nb+5 4.0 0.7054 International_Tables_Vol_C
O-2 16.0 0.5803 International_Tables_Vol_C

loop_
_geom_angle_atom_site_label_1
_geom_angle_atom_site_label_2
_geom_angle_atom_site_label_3
_geom_angle
_geom_angle_site_symmetry_1
_geom_angle_site_symmetry_2
_geom_angle_site_symmetry_3
_geom_angle_publ_flag
O1 Ho1 O1 86.14(7) -1_565 . -2_554 n
O1 Ho1 O1 73.63(6) -1_565 . 101_544 n
O1 Ho1 O1 67.35(4) -1_565 . 102_334 n
O1 Ho1 O2 120.90(4) -1_565 . 101_444 n
O1 Ho1 O2 124.94(4) -1_565 . 102_434 n
O1 Ho1 O2 155.52(6) -1_565 . -101_544 n
O1 Ho1 O2 69.59(5) -1_565 . -102_343 n
O1 Ho1 O1 67.35(4) -2_554 . 101_544 n
O1 Ho1 O1 73.63(6) -2_554 . 102_334 n
O1 Ho1 O2 124.94(4) -2_554 . 101_444 n
O1 Ho1 O2 120.90(4) -2_554 . 102_434 n
O1 Ho1 O2 69.59(5) -2_554 . -101_544 n
O1 Ho1 O2 155.52(6) -2_554 . -102_343 n
O1 Ho1 O1 125.68(8) 101_544 . 102_334 n
O1 Ho1 O2 75.58(5) 101_544 . 101_444 n
O1 Ho1 O2 158.08(6) 101_544 . 102_434 n
O1 Ho1 O2 93.35(5) 101_544 . -101_544 n
O1 Ho1 O2 106.99(4) 101_544 . -102_343 n
O1 Ho1 O2 158.08(6) 102_334 . 101_444 n
O1 Ho1 O2 75.58(5) 102_334 . 102_434 n
O1 Ho1 O2 106.99(4) 102_334 . -101_544 n
O1 Ho1 O2 93.35(5) 102_334 . -102_343 n
O2 Ho1 O2 83.95(7) 101_444 . 102_434 n
O2 Ho1 O2 73.66(6) 101_444 . -101_544 n
O2 Ho1 O2 73.14(4) 101_444 . -102_343 n
O2 Ho1 O2 73.14(4) 102_434 . -101_544 n
O2 Ho1 O2 73.66(6) 102_434 . -102_343 n
O2 Ho1 O2 134.81(9) -101_544 . -102_343 n
O1 Nb1 O1 130.01(11) 1_555 . 2_555 n
O1 Nb1 O2 110.23(6) 1_555 . -1_665 n
O1 Nb1 O2 100.10(6) 1_555 . -2_454 n
O1 Nb1 O2 100.10(6) 2_555 . -1_665 n
O1 Nb1 O2 110.23(6) 2_555 . -2_454 n
O2 Nb1 O2 103.84(10) -1_665 . -2_454 n
Ho1 O1 Ho1 106.37(6) -1_565 . 101_455 n
Ho1 O1 Nb1 116.34(7) -1_565 . 1_555 n
Ho1 O1 Nb1 127.32(8) 101_455 . 1_555 n
Ho1 O2 Ho1 106.34(6) 101_555 . -101_555 n
Ho1 O2 Nb1 131.74(7) 101_555 . -1_665 n
Ho1 O2 Nb1 115.66(8) -101_755 . -1_665 n

loop_
_geom_bond_atom_site_label_1
_geom_bond_atom_site_label_2
_geom_bond_distance
_geom_bond_site_symmetry_1
_geom_bond_site_symmetry_2
_geom_bond_publ_flag
Ho1 Ho1 3.7494(18) . -1_555 n
Ho1 Ho1 3.7494(18) . -1_655 n
Ho1 Ho1 3.7987(19) . -101_443 n
Ho1 Ho1 3.7987(19) . -101_444 n
Ho1 Nb1 3.52946(14) . 101_444 n
Ho1 Nb1 3.52946(14) . 101_545 n
Ho1 O1 2.4139(15) . -1_565 n
Ho1 O1 2.4139(15) . -2_565 n
Ho1 O1 2.3306(15) . 101_544 n
Ho1 O1 2.3306(15) . 102_545 n
Ho1 O2 2.3705(15) . 101_444 n
Ho1 O2 2.3705(15) . 102_645 n
Ho1 O2 2.3137(14) . -101_544 n
Ho1 O2 2.3137(14) . -102_343 n
Nb1 Ho1 3.52946(14) . 101_454 n
Nb1 Ho1 3.52946(14) . 101_555 n
Nb1 O1 1.9281(14) . 1_555 n
Nb1 O1 1.9281(14) . 2_555 n
Nb1 O1 2.4207(15) . -101_454 n
Nb1 O1 2.4207(15) . -102_453 n
Nb1 O2 1.8454(15) . -1_665 n
Nb1 O2 1.8454(15) . -2_465 n
O1 Ho1 2.4139(15) . -1_565 n
O1 Ho1 2.3306(15) . 101_455 n
O1 Nb1 1.9281(14) . 1_555 n
O1 Nb1 2.4207(15) . -101_454 n
O2 Ho1 2.3705(15) . 101_555 n
O2 Ho1 2.3137(14) . -101_544 n
O2 Nb1 1.8454(15) . -1_665 n
